data_1526639
loop_
_publ_author_name
'Kim, S.B.'
'Kim, C.S.'

_publ_section_title
;
 Crystal structure and magnetic properties of double perovskite Sr2 Fe Mo
 O6
;
_journal_name_full 'Sae Mulli'
_journal_page_first 341
_journal_page_last 349
_journal_volume 43
_journal_year 2001
_chemical_formula_sum 'Fe Mo O6 Sr2'
_chemical_name_systematic 'Sr2 Fe Mo O6'
_space_group_IT_number 139
_symmetry_space_group_name_Hall '-I 4 2'
_symmetry_space_group_name_H-M 'I 4/m m m'
_cell_angle_alpha 90
_cell_angle_beta 90
_cell_angle_gamma 90
_cell_formula_units_Z 2
_cell_length_a 5.5729
_cell_length_b 5.5729
_cell_length_c 7.9077
_cell_volume 245.591
_citation_journal_id_ASTM NWPYA4
_cod_data_source_file Kim_NWPYA4_2001_1840.cif
_cod_data_source_block Fe1Mo1O6Sr2
_cod_original_cell_volume 245.5911
_cod_original_formula_sum 'Fe1 Mo1 O6 Sr2'
_cod_database_code 1526639

loop_
_symmetry_equiv_pos_as_xyz
x,y,z
-y,x,z
-x,-y,z
y,-x,z
x,-y,-z
y,x,-z
-x,y,-z
-y,-x,-z
-x,-y,-z
y,-x,-z
x,y,-z
-y,x,-z
-x,y,z
-y,-x,z
x,-y,z
y,x,z
x+1/2,y+1/2,z+1/2
-y+1/2,x+1/2,z+1/2
-x+1/2,-y+1/2,z+1/2
y+1/2,-x+1/2,z+1/2
x+1/2,-y+1/2,-z+1/2
y+1/2,x+1/2,-z+1/2
-x+1/2,y+1/2,-z+1/2
-y+1/2,-x+1/2,-z+1/2
-x+1/2,-y+1/2,-z+1/2
y+1/2,-x+1/2,-z+1/2
x+1/2,y+1/2,-z+1/2
-y+1/2,x+1/2,-z+1/2
-x+1/2,y+1/2,z+1/2
-y+1/2,-x+1/2,z+1/2
x+1/2,-y+1/2,z+1/2
y+1/2,x+1/2,z+1/2

loop_
_atom_site_label
_atom_site_type_symbol
_atom_site_fract_x
_atom_site_fract_y
_atom_site_fract_z
_atom_site_occupancy
_atom_site_U_iso_or_equiv
Sr1 Sr+2 0 0.5 0.25 1 0.0
Mo1 Mo+5 0 0 0.5 1 0.0
Fe1 Fe+3 0 0 0 1 0.0
O1 O-2 0 0 0.235 1 0.0
O2 O-2 0.248 0.248 0 1 0.0
